data_4502098
loop_
_publ_author_name
'Cao, Man-Li'
'Wu, Jin-Ji'
'Liang, Jin-Juan'
'Ye, Bao-Hui'

_publ_section_title
;
 Ligand-Directed Assembly of Asymmetric 1,3,5-Triazine Ligands Containing
 Pyridyl and Hydroxyl Groups
;
_journal_issue 11
_journal_name_full 'Crystal Growth &amp; Design'
_journal_page_first 4934
_journal_paper_doi 10.1021/cg101016t
_journal_volume 10
_journal_year 2010
_chemical_formula_sum 'C19 H14 Fe N6 O4'
_chemical_formula_weight 446.21
_chemical_name_systematic
; 
 ? 
;
_space_group_IT_number 14
_symmetry_cell_setting monoclinic
_symmetry_space_group_name_Hall '-P 2ybc'
_symmetry_space_group_name_H-M 'P 1 21/c 1'
_atom_sites_solution_hydrogens geom
_atom_sites_solution_primary direct
_atom_sites_solution_secondary difmap
_audit_creation_method SHELXL-97
_cell_angle_alpha 90.00
_cell_angle_beta 108.268(2)
_cell_angle_gamma 90.00
_cell_formula_units_Z 4
_cell_length_a 10.0488(11)
_cell_length_b 14.6598(16)
_cell_length_c 13.4856(15)
_cell_measurement_reflns_used 3295
_cell_measurement_temperature 293(2)
_cell_measurement_theta_max 25.00
_cell_measurement_theta_min 2.11
_cell_volume 1886.5(4)
_computing_structure_refinement 'SHELXL-97 (Sheldrick, 1997)'
_computing_structure_solution 'SHELXS-97 (Sheldrick, 1990)'
_diffrn_ambient_temperature 293(2)
_diffrn_measured_fraction_theta_full 0.993
_diffrn_measured_fraction_theta_max 0.993
_diffrn_measurement_device_type 'Bruker Smart Apex CCD area detector'
_diffrn_measurement_method 'phi and omega scans'
_diffrn_radiation_monochromator graphite
_diffrn_radiation_source 'fine-focus sealed tube'
_diffrn_radiation_type MoK\a
_diffrn_radiation_wavelength 0.71073
_diffrn_reflns_av_R_equivalents 0.0220
_diffrn_reflns_av_sigmaI/netI 0.0313
_diffrn_reflns_limit_h_max 10
_diffrn_reflns_limit_h_min -11
_diffrn_reflns_limit_k_max 17
_diffrn_reflns_limit_k_min -9
_diffrn_reflns_limit_l_max 16
_diffrn_reflns_limit_l_min -12
_diffrn_reflns_number 7437
_diffrn_reflns_theta_full 25.00
_diffrn_reflns_theta_max 25.00
_diffrn_reflns_theta_min 2.11
_diffrn_standards_decay_% negligible
_exptl_absorpt_coefficient_mu 0.841
_exptl_absorpt_correction_T_max 0.8499
_exptl_absorpt_correction_T_min 0.7574
_exptl_absorpt_correction_type multi-scan
_exptl_absorpt_process_details SADABS
_exptl_crystal_colour red
_exptl_crystal_density_diffrn 1.571
_exptl_crystal_density_method 'not measured'
_exptl_crystal_description block
_exptl_crystal_F_000 912
_exptl_crystal_size_max 0.35
_exptl_crystal_size_mid 0.28
_exptl_crystal_size_min 0.20
_refine_diff_density_max 0.477
_refine_diff_density_min -0.270
_refine_diff_density_rms 0.065
_refine_ls_extinction_method none
_refine_ls_goodness_of_fit_ref 0.999
_refine_ls_hydrogen_treatment constr
_refine_ls_matrix_type full
_refine_ls_number_parameters 271
_refine_ls_number_reflns 3295
_refine_ls_number_restraints 0
_refine_ls_restrained_S_all 0.999
_refine_ls_R_factor_all 0.0383
_refine_ls_R_factor_gt 0.0350
_refine_ls_shift/su_max 0.001
_refine_ls_shift/su_mean 0.000
_refine_ls_structure_factor_coef Fsqd
_refine_ls_weighting_details 'calc w=1/[\s^2^(Fo^2^)+(0.0662P)^2^+0.7514P] where P=(Fo^2^+2Fc^2^)/3'
_refine_ls_weighting_scheme calc
_refine_ls_wR_factor_gt 0.0971
_refine_ls_wR_factor_ref 0.1000
_reflns_number_gt 3023
_reflns_number_total 3295
_reflns_threshold_expression >2sigma(I)
_cod_data_source_file cg101016t_si_001.cif
_cod_data_source_block complex_3b
_cod_depositor_comments
;
The following automatic conversions were performed:

'_refine_ls_hydrogen_treatment' value 'CONSTR' changed to 'constr'
according to /home/saulius/struct/CIF-dictionaries/cif_core.dic
dictionary named 'cif_core.dic' version 2.4.2 from 2011-04-26.

Automatic conversion script
Id: cif_fix_values 1715 2011-07-08 13:25:40Z adriana 
;
_cod_original_sg_symbol_H-M P21/c
_cod_database_code 4502098

loop_
_symmetry_equiv_pos_as_xyz
'x, y, z'
'-x, y+1/2, -z+1/2'
'-x, -y, -z'
'x, -y-1/2, z-1/2'

loop_
_atom_site_label
_atom_site_type_symbol
_atom_site_fract_x
_atom_site_fract_y
_atom_site_fract_z
_atom_site_U_iso_or_equiv
_atom_site_adp_type
_atom_site_occupancy
_atom_site_symmetry_multiplicity
_atom_site_calc_flag
_atom_site_refinement_flags
Fe1 Fe 0.70041(3) 0.448562(19) 0.78091(2) 0.01994(13) Uani 1 1 d .
C1 C 0.6686(3) 0.88798(17) 0.4176(2) 0.0378(6) Uani 1 1 d .
H1A H 0.5952 0.9278 0.4227 0.057 Uiso 1 1 d R
C2 C 0.7002(3) 0.80820(17) 0.4738(2) 0.0378(6) Uani 1 1 d .
H2A H 0.6497 0.7920 0.5166 0.057 Uiso 1 1 d R
C3 C 0.8071(2) 0.75047(15) 0.46956(17) 0.0279(5) Uani 1 1 d .
C4 C 0.8762(3) 0.77666(17) 0.4074(2) 0.0371(6) Uani 1 1 d .
H4A H 0.9498 0.7377 0.4012 0.056 Uiso 1 1 d R
C5 C 0.8375(3) 0.85767(18) 0.3534(2) 0.0381(6) Uani 1 1 d .
H5A H 0.8865 0.8749 0.3099 0.057 Uiso 1 1 d R
C6 C 0.8471(2) 0.66458(15) 0.53131(17) 0.0260(5) Uani 1 1 d .
C7 C 0.7933(2) 0.55395(14) 0.62291(16) 0.0229(5) Uani 1 1 d .
C8 C 1.0142(2) 0.55708(14) 0.61275(16) 0.0232(5) Uani 1 1 d .
C9 C 1.1669(2) 0.52228(16) 0.64578(16) 0.0243(5) Uani 1 1 d .
C10 C 1.2254(3) 0.45222(17) 0.7165(2) 0.0367(6) Uani 1 1 d .
H10A H 1.1639 0.4192 0.7421 0.055 Uiso 1 1 d R
C11 C 1.3708(3) 0.42887(17) 0.7482(2) 0.0358(6) Uani 1 1 d .
H11A H 1.4097 0.3795 0.7975 0.054 Uiso 1 1 d R
C12 C 1.4024(2) 0.53642(18) 0.64352(19) 0.0347(6) Uani 1 1 d .
H12A H 1.4645 0.5665 0.6162 0.052 Uiso 1 1 d R
C13 C 1.2584(3) 0.56361(18) 0.6069(2) 0.0346(6) Uani 1 1 d .
H13A H 1.2216 0.6119 0.5559 0.052 Uiso 1 1 d R
C14 C 0.7821(3) 0.24498(17) 1.22985(17) 0.0335(5) Uani 1 1 d .
H14A H 0.8342 0.2481 1.3044 0.050 Uiso 1 1 d R
C15 C 0.8053(3) 0.31261(16) 1.17006(17) 0.0326(5) Uani 1 1 d .
H15A H 0.8748 0.3608 1.2027 0.049 Uiso 1 1 d R
C16 C 0.7310(2) 0.31092(15) 1.06280(16) 0.0243(5) Uani 1 1 d .
C17 C 0.6316(2) 0.24052(16) 1.01944(17) 0.0272(5) Uani 1 1 d .
H17A H 0.5748 0.2377 0.9453 0.041 Uiso 1 1 d R
C18 C 0.6139(2) 0.17561(15) 1.08435(17) 0.0272(5) Uani 1 1 d .
H18A H 0.5440 0.1272 1.0537 0.041 Uiso 1 1 d R
C19 C 0.7600(2) 0.38265(16) 0.99634(17) 0.0279(5) Uani 1 1 d .
N1 N 0.7354(2) 0.91442(13) 0.35736(15) 0.0301(4) Uani 1 1 d .
N2 N 0.75131(19) 0.63100(13) 0.56371(15) 0.0292(4) Uani 1 1 d .
N3 N 0.97920(19) 0.62959(13) 0.55047(14) 0.0269(4) Uani 1 1 d .
N4 N 0.92976(18) 0.51637(13) 0.65180(13) 0.0258(4) Uani 1 1 d .
N5 N 1.46050(19) 0.47073(13) 0.71424(14) 0.0251(4) Uani 1 1 d .
N6 N 0.68852(19) 0.17573(12) 1.18803(14) 0.0257(4) Uani 1 1 d .
O1 O 0.70411(15) 0.51805(11) 0.65334(11) 0.0261(3) Uani 1 1 d .
O2 O 0.68697(17) 0.37443(11) 0.89847(11) 0.0314(4) Uani 1 1 d .
O3 O 0.8501(2) 0.44222(13) 1.04041(15) 0.0534(6) Uani 1 1 d .
O1W O 0.94023(17) 0.43056(11) 0.83909(13) 0.0332(4) Uani 1 1 d .
H1WA H 1.0042 0.4636 0.8822 0.050 Uiso 1 1 d R
H1WB H 0.9521 0.4579 0.7812 0.050 Uiso 1 1 d R

loop_
_atom_site_aniso_label
_atom_site_aniso_U_11
_atom_site_aniso_U_22
_atom_site_aniso_U_33
_atom_site_aniso_U_23
_atom_site_aniso_U_13
_atom_site_aniso_U_12
Fe1 0.0229(2) 0.0195(2) 0.0221(2) 0.00097(11) 0.01375(14) -0.00016(11)
C1 0.0402(14) 0.0320(13) 0.0529(16) 0.0113(11) 0.0315(12) 0.0091(11)
C2 0.0376(13) 0.0358(14) 0.0519(15) 0.0129(11) 0.0314(12) 0.0077(11)
C3 0.0263(11) 0.0274(12) 0.0336(13) 0.0044(10) 0.0145(10) -0.0006(10)
C4 0.0410(14) 0.0331(14) 0.0481(15) 0.0119(11) 0.0299(12) 0.0101(11)
C5 0.0459(14) 0.0354(14) 0.0456(14) 0.0128(11) 0.0323(12) 0.0087(11)
C6 0.0252(11) 0.0277(12) 0.0285(11) 0.0015(9) 0.0133(9) 0.0003(9)
C7 0.0226(11) 0.0253(12) 0.0234(11) -0.0007(8) 0.0110(9) -0.0009(8)
C8 0.0220(11) 0.0276(12) 0.0240(11) -0.0029(9) 0.0128(9) -0.0027(9)
C9 0.0223(11) 0.0278(12) 0.0259(11) -0.0017(9) 0.0120(9) -0.0002(9)
C10 0.0265(13) 0.0398(15) 0.0521(16) 0.0152(11) 0.0242(12) 0.0032(10)
C11 0.0284(13) 0.0339(13) 0.0493(15) 0.0172(11) 0.0181(11) 0.0033(10)
C12 0.0265(12) 0.0425(14) 0.0432(14) 0.0137(11) 0.0226(11) 0.0046(10)
C13 0.0280(12) 0.0411(14) 0.0415(14) 0.0168(11) 0.0206(11) 0.0079(10)
C14 0.0498(14) 0.0306(13) 0.0211(11) -0.0013(9) 0.0122(10) -0.0081(11)
C15 0.0449(14) 0.0295(13) 0.0245(11) -0.0039(9) 0.0126(10) -0.0125(10)
C16 0.0277(11) 0.0237(11) 0.0249(11) 0.0006(8) 0.0130(9) 0.0007(9)
C17 0.0289(11) 0.0312(12) 0.0227(11) -0.0001(9) 0.0096(9) -0.0017(9)
C18 0.0282(11) 0.0257(12) 0.0276(11) 0.0013(9) 0.0083(9) -0.0035(9)
C19 0.0296(12) 0.0289(12) 0.0279(11) 0.0050(9) 0.0131(10) -0.0008(10)
N1 0.0328(10) 0.0264(10) 0.0366(11) 0.0067(8) 0.0190(9) 0.0029(8)
N2 0.0257(10) 0.0311(11) 0.0365(11) 0.0085(8) 0.0179(8) 0.0028(8)
N3 0.0248(9) 0.0288(10) 0.0320(10) 0.0057(8) 0.0159(8) 0.0025(8)
N4 0.0239(9) 0.0315(11) 0.0264(9) 0.0041(8) 0.0141(8) 0.0017(8)
N5 0.0234(9) 0.0254(10) 0.0310(10) 0.0014(8) 0.0150(8) 0.0026(8)
N6 0.0315(10) 0.0242(10) 0.0251(9) 0.0011(7) 0.0144(8) -0.0009(8)
O1 0.0238(8) 0.0303(8) 0.0305(8) 0.0071(7) 0.0178(6) -0.0003(6)
O2 0.0380(9) 0.0362(9) 0.0241(8) 0.0047(7) 0.0155(7) -0.0071(7)
O3 0.0678(14) 0.0496(12) 0.0363(10) 0.0060(8) 0.0069(10) -0.0338(10)
O1W 0.0301(9) 0.0351(9) 0.0355(9) 0.0003(7) 0.0119(7) -0.0025(7)

loop_
_atom_type_symbol
_atom_type_description
_atom_type_scat_dispersion_real
_atom_type_scat_dispersion_imag
_atom_type_scat_source
C C 0.0033 0.0016 'International Tables Vol C Tables 4.2.6.8 and 6.1.1.4'
H H 0.0000 0.0000 'International Tables Vol C Tables 4.2.6.8 and 6.1.1.4'
N N 0.0061 0.0033 'International Tables Vol C Tables 4.2.6.8 and 6.1.1.4'
O O 0.0106 0.0060 'International Tables Vol C Tables 4.2.6.8 and 6.1.1.4'
Fe Fe 0.3463 0.8444 'International Tables Vol C Tables 4.2.6.8 and 6.1.1.4'

loop_
_geom_angle_atom_site_label_1
_geom_angle_atom_site_label_2
_geom_angle_atom_site_label_3
_geom_angle
_geom_angle_site_symmetry_1
_geom_angle_site_symmetry_3
O2 Fe1 O1 175.73(6) . .
O2 Fe1 N6 89.77(7) . 4_565
O1 Fe1 N6 86.82(6) . 4_565
O2 Fe1 N1 99.55(7) . 4_576
O1 Fe1 N1 84.08(7) . 4_576
N6 Fe1 N1 169.37(7) 4_565 4_576
O2 Fe1 O1W 89.48(6) . .
O1 Fe1 O1W 92.95(6) . .
N6 Fe1 O1W 87.89(6) 4_565 .
N1 Fe1 O1W 87.11(7) 4_576 .
O2 Fe1 N5 93.70(7) . 1_455
O1 Fe1 N5 83.85(6) . 1_455
N6 Fe1 N5 91.78(7) 4_565 1_455
N1 Fe1 N5 92.69(7) 4_576 1_455
O1W Fe1 N5 176.80(6) . 1_455
N1 C1 C2 122.5(2) . .
N1 C1 H1A 115.7 . .
C2 C1 H1A 121.8 . .
C1 C2 C3 123.1(2) . .
C1 C2 H2A 119.5 . .
C3 C2 H2A 117.5 . .
C4 C3 C2 115.1(2) . .
C4 C3 C6 120.2(2) . .
C2 C3 C6 124.7(2) . .
C3 C4 C5 118.2(2) . .
C3 C4 H4A 117.5 . .
C5 C4 H4A 124.2 . .
N1 C5 C4 127.3(2) . .
N1 C5 H5A 115.5 . .
C4 C5 H5A 117.2 . .
N2 C6 N3 125.6(2) . .
N2 C6 C3 114.66(19) . .
N3 C6 C3 119.73(18) . .
O1 C7 N2 115.36(19) . .
O1 C7 N4 119.46(19) . .
N2 C7 N4 125.17(19) . .
N4 C8 N3 123.7(2) . .
N4 C8 C9 117.05(19) . .
N3 C8 C9 119.18(19) . .
C13 C9 C10 113.9(2) . .
C13 C9 C8 118.7(2) . .
C10 C9 C8 127.32(19) . .
C9 C10 C11 123.5(2) . .
C9 C10 H10A 116.6 . .
C11 C10 H10A 119.9 . .
N5 C11 C10 122.9(2) . .
N5 C11 H11A 114.8 . .
C10 C11 H11A 122.3 . .
N5 C12 C13 127.4(2) . .
N5 C12 H12A 115.0 . .
C13 C12 H12A 117.6 . .
C9 C13 C12 118.9(2) . .
C9 C13 H13A 116.8 . .
C12 C13 H13A 124.3 . .
C15 C14 N6 121.5(2) . .
C15 C14 H14A 116.5 . .
N6 C14 H14A 122.1 . .
C14 C15 C16 118.0(2) . .
C14 C15 H15A 119.2 . .
C16 C15 H15A 122.8 . .
C15 C16 C17 120.8(2) . .
C15 C16 C19 118.2(2) . .
C17 C16 C19 120.97(19) . .
C18 C17 C16 117.6(2) . .
C18 C17 H17A 118.7 . .
C16 C17 H17A 123.7 . .
C17 C18 N6 121.7(2) . .
C17 C18 H18A 117.2 . .
N6 C18 H18A 121.1 . .
O3 C19 O2 129.4(2) . .
O3 C19 C16 117.2(2) . .
O2 C19 C16 113.37(19) . .
C1 N1 C5 113.8(2) . .
C1 N1 Fe1 122.21(16) . 4_575
C5 N1 Fe1 123.57(15) . 4_575
C6 N2 C7 112.99(19) . .
C8 N3 C6 117.79(18) . .
C8 N4 C7 114.59(18) . .
C11 N5 C12 113.2(2) . .
C11 N5 Fe1 123.65(16) . 1_655
C12 N5 Fe1 122.72(15) . 1_655
C18 N6 C14 120.37(18) . .
C18 N6 Fe1 119.91(14) . 4_566
C14 N6 Fe1 118.04(14) . 4_566
C7 O1 Fe1 136.18(15) . .
C19 O2 Fe1 127.57(14) . .
Fe1 O1W H1WA 129.9 . .
Fe1 O1W H1WB 93.5 . .
H1WA O1W H1WB 93.4 . .

loop_
_geom_bond_atom_site_label_1
_geom_bond_atom_site_label_2
_geom_bond_distance
_geom_bond_site_symmetry_2
Fe1 O2 1.9613(15) .
Fe1 O1 2.0098(14) .
Fe1 N6 2.1930(18) 4_565
Fe1 N1 2.2347(19) 4_576
Fe1 O1W 2.3037(17) .
Fe1 N5 2.3167(18) 1_455
C1 N1 1.266(3) .
C1 C2 1.376(3) .
C1 H1A 0.9598 .
C2 C3 1.383(3) .
C2 H2A 0.9113 .
C3 C4 1.303(3) .
C3 C6 1.493(3) .
C4 C5 1.384(3) .
C4 H4A 0.9581 .
C5 N1 1.335(3) .
C5 H5A 0.9112 .
C6 N2 1.274(3) .
C6 N3 1.370(3) .
C7 O1 1.216(3) .
C7 N2 1.371(3) .
C7 N4 1.415(3) .
C8 N4 1.278(3) .
C8 N3 1.332(3) .
C8 C9 1.545(3) .
C9 C13 1.337(3) .
C9 C10 1.400(3) .
C10 C11 1.429(4) .
C10 H10A 0.9334 .
C11 N5 1.288(3) .
C11 H11A 0.9773 .
C12 N5 1.352(3) .
C12 C13 1.431(3) .
C12 H12A 0.9299 .
C13 H13A 0.9753 .
C14 C15 1.343(3) .
C14 N6 1.379(3) .
C14 H14A 0.9787 .
C15 C16 1.405(3) .
C15 H15A 0.9947 .
C16 C17 1.428(3) .
C16 C19 1.469(3) .
C17 C18 1.342(3) .
C17 H17A 0.9847 .
C18 N6 1.364(3) .
C18 H18A 0.9937 .
C19 O3 1.264(3) .
C19 O2 1.299(3) .
N1 Fe1 2.2347(19) 4_575
N5 Fe1 2.3167(18) 1_655
N6 Fe1 2.1930(18) 4_566
O1W H1WA 0.8671 .
O1W H1WB 0.9178 .
